data_1549348
loop_
_publ_author_name
'Choudhury, Manisha'
'Viswanathan, Vijayan'
'Timiri, Ajay Kumar'
'Sinha, Barij Nayan'
'Jeyaprakash, Venkatesan'
'Velmurugan, Devadasan'

_publ_section_title
;
 2-[(4,6-Diaminopyrimidin-2-yl)sulfanyl]-<i>N</i>-(4-methoxyphenyl)acetamide
;
_journal_coeditor_code IS4027
_journal_issue 4
_journal_name_full IUCrData
_journal_page_first x180600
_journal_paper_doi 10.1107/S2414314618006004
_journal_volume 3
_journal_year 2018
_chemical_formula_iupac 'C13 H15 N5 O2 S'
_chemical_formula_moiety 'C13 H15 N5 O2 S'
_chemical_formula_sum 'C13 H15 N5 O2 S'
_chemical_formula_weight 305.36
_chemical_name_systematic
;
2-[(4,6-Diaminopyrimidin-2-yl)sulfanyl]-<i>N</i>-(4-methoxyphenyl)acetamide
;
_space_group_crystal_system orthorhombic
_space_group_IT_number 61
_space_group_name_Hall '-P 2ac 2ab'
_space_group_name_H-M_alt 'P b c a'
_symmetry_space_group_name_Hall '-P 2ac 2ab'
_symmetry_space_group_name_H-M 'P b c a'
_atom_sites_solution_hydrogens mixed
_audit_creation_method SHELXL-2014/7
_cell_angle_alpha 90
_cell_angle_beta 90
_cell_angle_gamma 90
_cell_formula_units_Z 8
_cell_length_a 18.2763(6)
_cell_length_b 7.5909(2)
_cell_length_c 20.0571(6)
_cell_measurement_reflns_used 3471
_cell_measurement_temperature 293(2)
_cell_measurement_theta_max 28.342
_cell_measurement_theta_min 2.031
_cell_volume 2782.59(14)
_computing_cell_refinement
;
APEX2 (Bruker, 2008)
;
_computing_data_collection
;
APEX2 (Bruker, 2008)
;
_computing_data_reduction
;
SAINT (Bruker, 2008)
;
_computing_molecular_graphics
;
ORTEP-3 for Windows (Farrugia, 2012)
;
_computing_publication_material
;
SHELXL97 (Sheldrick, 2008) and PLATON (Spek, 2015)
;
_computing_structure_refinement
;
SHELXL2016 (Sheldrick, 2015)
;
_computing_structure_solution
;
SHELXS97 (Sheldrick, 2008)
;
_diffrn_ambient_temperature 293(2)
_diffrn_measured_fraction_theta_full 1.000
_diffrn_measured_fraction_theta_max 0.998
_diffrn_measurement_device_type 'Bruker SMART APEXII area-detector diffractometer'
_diffrn_measurement_method '\w and \f scans'
_diffrn_radiation_type MoK\a
_diffrn_radiation_wavelength 0.71073
_diffrn_reflns_av_R_equivalents 0.0434
_diffrn_reflns_limit_h_max 15
_diffrn_reflns_limit_h_min -24
_diffrn_reflns_limit_k_max 8
_diffrn_reflns_limit_k_min -10
_diffrn_reflns_limit_l_max 26
_diffrn_reflns_limit_l_min -13
_diffrn_reflns_number 14130
_diffrn_reflns_theta_full 25.242
_diffrn_reflns_theta_max 28.342
_diffrn_reflns_theta_min 2.031
_exptl_absorpt_coefficient_mu 0.245
_exptl_absorpt_correction_T_max 0.823
_exptl_absorpt_correction_T_min 0.753
_exptl_absorpt_correction_type multi-scan
_exptl_absorpt_process_details
;
(<i>SADABS</i>; Bruker, 2008)
;
_exptl_crystal_colour yellow
_exptl_crystal_density_diffrn 1.458
_exptl_crystal_description block
_exptl_crystal_F_000 1280
_exptl_crystal_size_max 0.300
_exptl_crystal_size_mid 0.250
_exptl_crystal_size_min 0.200
_refine_diff_density_max 0.246
_refine_diff_density_min -0.273
_refine_ls_extinction_method none
_refine_ls_goodness_of_fit_ref 1.020
_refine_ls_hydrogen_treatment mixed
_refine_ls_matrix_type full
_refine_ls_number_parameters 211
_refine_ls_number_reflns 3471
_refine_ls_number_restraints 0
_refine_ls_restrained_S_all 1.020
_refine_ls_R_factor_all 0.0860
_refine_ls_R_factor_gt 0.0417
_refine_ls_shift/su_max 0.000
_refine_ls_shift/su_mean 0.000
_refine_ls_structure_factor_coef Fsqd
_refine_ls_weighting_details 'w=1/[\s^2^(Fo^2^)+(0.0494P)^2^+0.2859P] where P=(Fo^2^+2Fc^2^)/3'
_refine_ls_weighting_scheme calc
_refine_ls_wR_factor_gt 0.0919
_refine_ls_wR_factor_ref 0.1104
_reflns_number_gt 2119
_reflns_number_total 3471
_reflns_threshold_expression 'I > 2\s(I)'
_cod_data_source_file is4027sup1.cif
_cod_data_source_block I
_cod_database_code 1549348
_shelx_space_group_comment
;
The symmetry employed for this shelxl refinement is uniquely defined
by the following loop, which should always be used as a source of
symmetry information in preference to the above space-group names.
They are only intended as comments.
;
_shelx_estimated_absorpt_t_min 0.930
_shelx_estimated_absorpt_t_max 0.953

loop_
_space_group_symop_operation_xyz
'x, y, z'
'-x+1/2, -y, z+1/2'
'-x, y+1/2, -z+1/2'
'x+1/2, -y+1/2, -z'
'-x, -y, -z'
'x-1/2, y, -z-1/2'
'x, -y-1/2, z-1/2'
'-x-1/2, y-1/2, z'

loop_
_atom_site_type_symbol
_atom_site_label
_atom_site_fract_x
_atom_site_fract_y
_atom_site_fract_z
_atom_site_U_iso_or_equiv
_atom_site_adp_type
_atom_site_calc_flag
_atom_site_occupancy
H H1D -0.0645(12) 0.581(3) 0.0150(12) 0.064(7) Uiso d 1
H H1E -0.1267(12) 0.591(3) 0.0632(11) 0.052(7) Uiso d 1
H H2A -0.0275(12) 0.190(3) 0.2877(11) 0.048(7) Uiso d 1
H H2B -0.1027(12) 0.269(3) 0.2704(10) 0.045(6) Uiso d 1
H H5 0.1243(11) 0.295(3) 0.2612(9) 0.042(6) Uiso d 1
C C1 0.11212(15) 0.6519(4) 0.56365(12) 0.0726(8) Uani d 1
H H1A 0.1009 0.7542 0.5375 0.109 Uiso calc 1
H H1B 0.1226 0.6868 0.6086 0.109 Uiso calc 1
H H1C 0.0710 0.5731 0.5634 0.109 Uiso calc 1
C C2 0.16810(11) 0.5039(3) 0.47250(9) 0.0387(5) Uani d 1
C C3 0.22722(11) 0.4076(3) 0.44951(9) 0.0399(5) Uani d 1
H H3 0.2665 0.3864 0.4778 0.048 Uiso calc 1
C C4 0.22885(10) 0.3426(3) 0.38539(9) 0.0375(5) Uani d 1
H H4 0.2690 0.2781 0.3707 0.045 Uiso calc 1
C C5 0.17026(10) 0.3739(3) 0.34272(9) 0.0337(5) Uani d 1
C C6 0.11077(10) 0.4671(3) 0.36636(10) 0.0404(5) Uani d 1
H H6 0.0710 0.4867 0.3383 0.049 Uiso calc 1
C C7 0.10898(11) 0.5321(3) 0.43086(10) 0.0425(5) Uani d 1
H H7 0.0684 0.5942 0.4460 0.051 Uiso calc 1
C C8 0.22034(10) 0.2696(3) 0.23446(9) 0.0363(5) Uani d 1
C C9 0.19429(11) 0.1899(3) 0.16929(9) 0.0406(5) Uani d 1
H H9A 0.1574 0.1017 0.1791 0.049 Uiso calc 1
H H9B 0.2352 0.1303 0.1482 0.049 Uiso calc 1
C C10 0.06326(9) 0.3615(3) 0.13367(9) 0.0299(4) Uani d 1
C C11 -0.04605(9) 0.4777(3) 0.10243(9) 0.0325(4) Uani d 1
C C12 -0.07491(10) 0.4288(3) 0.16389(9) 0.0349(5) Uani d 1
H H12 -0.1223 0.4598 0.1760 0.042 Uiso calc 1
C C13 -0.03109(10) 0.3332(3) 0.20616(9) 0.0325(5) Uani d 1
N N1 -0.08541(11) 0.5584(3) 0.05502(9) 0.0468(5) Uani d 1
N N2 -0.05566(11) 0.2679(3) 0.26481(8) 0.0457(5) Uani d 1
N N3 0.04068(8) 0.3016(2) 0.19228(7) 0.0335(4) Uani d 1
N N4 0.02461(8) 0.4414(2) 0.08647(7) 0.0339(4) Uani d 1
N N5 0.16624(9) 0.3033(2) 0.27763(8) 0.0366(4) Uani d 1
O O1 0.28525(7) 0.2957(2) 0.24536(7) 0.0565(5) Uani d 1
O O2 0.17327(8) 0.5664(2) 0.53655(7) 0.0524(4) Uani d 1
S S1 0.15638(2) 0.34642(8) 0.11078(2) 0.03976(17) Uani d 1

loop_
_atom_site_aniso_label
_atom_site_aniso_U_11
_atom_site_aniso_U_22
_atom_site_aniso_U_33
_atom_site_aniso_U_12
_atom_site_aniso_U_13
_atom_site_aniso_U_23
C1 0.091(2) 0.083(2) 0.0438(14) 0.0218(17) 0.0071(13) -0.0136(14)
C2 0.0467(11) 0.0393(13) 0.0301(10) -0.0042(10) 0.0000(9) 0.0051(9)
C3 0.0375(11) 0.0489(14) 0.0331(10) -0.0014(10) -0.0062(8) 0.0058(10)
C4 0.0302(9) 0.0455(13) 0.0368(10) 0.0031(9) 0.0001(8) 0.0029(10)
C5 0.0320(10) 0.0369(12) 0.0322(10) -0.0021(9) -0.0023(8) 0.0037(9)
C6 0.0361(10) 0.0487(14) 0.0365(10) 0.0056(10) -0.0048(8) 0.0044(10)
C7 0.0446(11) 0.0403(13) 0.0425(11) 0.0078(10) 0.0043(9) 0.0003(10)
C8 0.0305(10) 0.0429(13) 0.0356(10) 0.0038(10) -0.0027(8) 0.0036(9)
C9 0.0361(10) 0.0468(14) 0.0390(11) 0.0108(10) -0.0029(9) -0.0053(10)
C10 0.0272(9) 0.0354(12) 0.0270(9) -0.0013(8) -0.0012(7) -0.0045(8)
C11 0.0310(9) 0.0356(12) 0.0309(9) 0.0021(8) -0.0030(8) -0.0060(9)
C12 0.0268(9) 0.0479(14) 0.0300(10) 0.0044(9) 0.0009(7) -0.0046(9)
C13 0.0305(9) 0.0394(13) 0.0278(9) -0.0027(9) 0.0014(7) -0.0060(9)
N1 0.0378(10) 0.0685(15) 0.0341(10) 0.0194(10) 0.0001(8) 0.0072(10)
N2 0.0324(10) 0.0698(15) 0.0349(10) -0.0007(10) 0.0029(8) 0.0128(10)
N3 0.0267(8) 0.0445(11) 0.0292(8) -0.0003(8) -0.0001(6) 0.0015(7)
N4 0.0293(8) 0.0437(11) 0.0286(8) 0.0028(8) 0.0006(6) 0.0013(8)
N5 0.0261(8) 0.0518(12) 0.0319(8) -0.0013(8) -0.0032(7) -0.0015(8)
O1 0.0273(7) 0.0955(13) 0.0466(8) -0.0007(8) -0.0033(6) -0.0068(9)
O2 0.0659(10) 0.0570(11) 0.0343(7) 0.0039(9) -0.0024(7) -0.0048(7)
S1 0.0274(2) 0.0607(4) 0.0311(3) 0.0034(2) 0.00268(19) 0.0036(2)

loop_
_atom_type_symbol
_atom_type_description
_atom_type_scat_dispersion_real
_atom_type_scat_dispersion_imag
_atom_type_scat_source
C C 0.0033 0.0016 'International Tables Vol C Tables 4.2.6.8 and 6.1.1.4'
H H 0.0000 0.0000 'International Tables Vol C Tables 4.2.6.8 and 6.1.1.4'
N N 0.0061 0.0033 'International Tables Vol C Tables 4.2.6.8 and 6.1.1.4'
O O 0.0106 0.0060 'International Tables Vol C Tables 4.2.6.8 and 6.1.1.4'
S S 0.1246 0.1234 'International Tables Vol C Tables 4.2.6.8 and 6.1.1.4'

loop_
_geom_angle_atom_site_label_1
_geom_angle_atom_site_label_2
_geom_angle_atom_site_label_3
_geom_angle
O2 C1 H1A 109.5
O2 C1 H1B 109.5
H1A C1 H1B 109.5
O2 C1 H1C 109.5
H1A C1 H1C 109.5
H1B C1 H1C 109.5
O2 C2 C7 124.45(19)
O2 C2 C3 116.15(17)
C7 C2 C3 119.40(18)
C4 C3 C2 121.13(18)
C4 C3 H3 119.4
C2 C3 H3 119.4
C3 C4 C5 119.78(18)
C3 C4 H4 120.1
C5 C4 H4 120.1
C6 C5 C4 118.82(18)
C6 C5 N5 118.06(16)
C4 C5 N5 122.95(18)
C5 C6 C7 121.46(18)
C5 C6 H6 119.3
C7 C6 H6 119.3
C2 C7 C6 119.38(19)
C2 C7 H7 120.3
C6 C7 H7 120.3
O1 C8 N5 124.76(19)
O1 C8 C9 121.55(17)
N5 C8 C9 113.67(16)
C8 C9 S1 114.65(15)
C8 C9 H9A 108.6
S1 C9 H9A 108.6
C8 C9 H9B 108.6
S1 C9 H9B 108.6
H9A C9 H9B 107.6
N3 C10 N4 128.54(16)
N3 C10 S1 120.52(13)
N4 C10 S1 110.91(13)
N1 C11 N4 115.81(17)
N1 C11 C12 123.17(17)
N4 C11 C12 121.00(16)
C13 C12 C11 117.83(17)
C13 C12 H12 121.1
C11 C12 H12 121.1
N2 C13 N3 115.64(17)
N2 C13 C12 122.45(17)
N3 C13 C12 121.89(16)
C11 N1 H1D 119.2(15)
C11 N1 H1E 119.7(16)
H1D N1 H1E 121(2)
C13 N2 H2A 119.3(14)
C13 N2 H2B 116.0(14)
H2A N2 H2B 120(2)
C10 N3 C13 114.85(15)
C10 N4 C11 115.47(15)
C8 N5 C5 129.15(17)
C8 N5 H5 114.1(13)
C5 N5 H5 116.1(14)
C2 O2 C1 117.90(17)
C10 S1 C9 104.07(9)

loop_
_geom_bond_atom_site_label_1
_geom_bond_atom_site_label_2
_geom_bond_distance
C1 O2 1.402(3)
C1 H1A 0.9600
C1 H1B 0.9600
C1 H1C 0.9600
C2 O2 1.373(2)
C2 C7 1.382(3)
C2 C3 1.384(3)
C3 C4 1.378(3)
C3 H3 0.9300
C4 C5 1.391(2)
C4 H4 0.9300
C5 C6 1.381(3)
C5 N5 1.413(2)
C6 C7 1.385(3)
C6 H6 0.9300
C7 H7 0.9300
C8 O1 1.222(2)
C8 N5 1.339(2)
C8 C9 1.517(3)
C9 S1 1.808(2)
C9 H9A 0.9700
C9 H9B 0.9700
C10 N3 1.326(2)
C10 N4 1.328(2)
C10 S1 1.7664(17)
C11 N1 1.341(2)
C11 N4 1.359(2)
C11 C12 1.391(2)
C12 C13 1.373(3)
C12 H12 0.9300
C13 N2 1.353(2)
C13 N3 1.362(2)
N1 H1D 0.91(2)
N1 H1E 0.81(2)
N2 H2A 0.91(2)
N2 H2B 0.87(2)
N5 H5 0.84(2)

loop_
_geom_hbond_atom_site_label_D
_geom_hbond_atom_site_label_H
_geom_hbond_atom_site_label_A
_geom_hbond_site_symmetry_A
_geom_hbond_distance_DH
_geom_hbond_distance_HA
_geom_hbond_distance_DA
_geom_hbond_angle_DHA
N1 H1D N4 5_565 0.91(2) 2.17(2) 3.048(2) 164.2(2)
N2 H2B O1 6_556 0.87(2) 2.08(2) 2.922(2) 163.1(2)
N5 H5 N3 . 0.84(2) 2.06(2) 2.863(2) 160.3(2)
N2 H2A Cg1 3_545 0.91(2) 2.620(10) 3.533(2) 156.7(2)
C4 H4 Cg2 8_655 0.93 2.76 3.623(2) 134

loop_
_geom_torsion_atom_site_label_1
_geom_torsion_atom_site_label_2
_geom_torsion_atom_site_label_3
_geom_torsion_atom_site_label_4
_geom_torsion
O2 C2 C3 C4 -178.18(19)
C7 C2 C3 C4 1.4(3)
C2 C3 C4 C5 0.0(3)
C3 C4 C5 C6 -1.3(3)
C3 C4 C5 N5 -176.38(19)
C4 C5 C6 C7 1.1(3)
N5 C5 C6 C7 176.5(2)
O2 C2 C7 C6 178.01(19)
C3 C2 C7 C6 -1.5(3)
C5 C6 C7 C2 0.3(3)
O1 C8 C9 S1 -102.2(2)
N5 C8 C9 S1 79.2(2)
N1 C11 C12 C13 174.4(2)
N4 C11 C12 C13 -4.0(3)
C11 C12 C13 N2 -174.90(19)
C11 C12 C13 N3 6.7(3)
N4 C10 N3 C13 -2.8(3)
S1 C10 N3 C13 175.11(14)
N2 C13 N3 C10 177.94(18)
C12 C13 N3 C10 -3.5(3)
N3 C10 N4 C11 5.3(3)
S1 C10 N4 C11 -172.79(14)
N1 C11 N4 C10 179.97(18)
C12 C11 N4 C10 -1.5(3)
O1 C8 N5 C5 0.2(4)
C9 C8 N5 C5 178.83(19)
C6 C5 N5 C8 152.0(2)
C4 C5 N5 C8 -32.9(3)
C7 C2 O2 C1 5.7(3)
C3 C2 O2 C1 -174.8(2)
N3 C10 S1 C9 15.55(19)
N4 C10 S1 C9 -166.19(14)
C8 C9 S1 C10 -86.82(15)

_cod_database_fobs_code 1549348
